data_7038405
loop_
_publ_author_name
'Vinogradov, A. V.'
'Milichko, V. A.'
'Zaake-Hertling, H'
'Aleksovska, A.'
'Gruschinski, S.'
'Schmorl, S.'
'Kersting, B.'
'Zolnhofer, E. M.'
'Sutter, J.'
'Meyer, K.'
'L\"onnecke, P'
'Hey-Hawkins, E'

_publ_section_title
;
 Unique anisotropic optical properties of a highly stable metal-organic
 framework based on trinuclear iron(iii) secondary building units linked
 by tetracarboxylic linkers with an anthracene core.
;
_journal_issue 17
_journal_name_full 'Dalton transactions (Cambridge, England : 2003)'
_journal_page_first 7244
_journal_page_last 7249
_journal_paper_doi 10.1039/c6dt00390g
_journal_volume 45
_journal_year 2016
_chemical_formula_sum 'C114 H110 Cl Fe3 N6 O22'
_chemical_formula_weight 2119.07
_space_group_crystal_system triclinic
_space_group_IT_number 2
_space_group_name_Hall '-P 1'
_space_group_name_H-M_alt 'P -1'
_symmetry_space_group_name_Hall '-P 1'
_symmetry_space_group_name_H-M 'P -1'
_atom_sites_solution_hydrogens geom
_atom_sites_solution_primary direct
_atom_sites_solution_secondary difmap
_audit_creation_method SHELXL-2014/7
_audit_update_record
;
2015-04-30 deposited with the CCDC.
2016-02-12 downloaded from the CCDC.
;
_cell_angle_alpha 118.491(4)
_cell_angle_beta 99.961(4)
_cell_angle_gamma 100.101(4)
_cell_formula_units_Z 1
_cell_length_a 13.3774(7)
_cell_length_b 17.0481(7)
_cell_length_c 17.4322(7)
_cell_measurement_reflns_used 13226
_cell_measurement_temperature 130(2)
_cell_measurement_theta_max 27.19
_cell_measurement_theta_min 3.081
_cell_volume 3285.2(3)
_computing_cell_refinement
;
        CrysAlisPro, Agilent Technologies,
        Version 1.171.36.28 (release 01-02-2013 CrysAlis171 .NET)
        (compiled Feb  1 2013,16:14:44)
;
_computing_data_collection
;
        CrysAlisPro, Agilent Technologies,
        Version 1.171.36.28 (release 01-02-2013 CrysAlis171 .NET)
        (compiled Feb  1 2013,16:14:44)
;
_computing_data_reduction
;
        CrysAlisPro, Agilent Technologies,
        Version 1.171.36.28 (release 01-02-2013 CrysAlis171 .NET)
        (compiled Feb  1 2013,16:14:44)
;
_computing_molecular_graphics
;
 ORTEP3 for Windows
 L. J. Farrugia, J. Appl. Crystallogr. 1997, 30, 565.
;
_computing_publication_material
;
 WINGX
 L.J. Farrugia,
 J. Appl. Cryst., 2012, 45, 849-854.
;
_computing_structure_refinement 'SHELXL-2014/7 (Sheldrick, 2014)'
_computing_structure_solution
;
 SHELXS-2013
 Program for Crystal Structure Analysis (Release 2013-1)
 G. M. Sheldrick, Instit\"ut f\"ur Anorganische Chemie der Universit\"at,
 Tammanstrasse 4, D-3400 G\"ottingen, Germany.
 G. M. Sheldrick, Acta. Cryst., 2008, A64, 112 - 122 
;
_diffrn_ambient_temperature 130(2)
_diffrn_detector_area_resol_mean 16.356
_diffrn_measured_fraction_theta_full 0.998
_diffrn_measured_fraction_theta_max 0.999
_diffrn_measurement_device_type 'Xcalibur, Sapphire3, Gemini'
_diffrn_measurement_method '\w scans'
_diffrn_radiation_type MoK\a
_diffrn_radiation_wavelength 0.71073
_diffrn_reflns_av_R_equivalents 0.0674
_diffrn_reflns_av_unetI/netI 0.0683
_diffrn_reflns_Laue_measured_fraction_full 0.998
_diffrn_reflns_Laue_measured_fraction_max 0.999
_diffrn_reflns_limit_h_max 16
_diffrn_reflns_limit_h_min -16
_diffrn_reflns_limit_k_max 21
_diffrn_reflns_limit_k_min -21
_diffrn_reflns_limit_l_max 21
_diffrn_reflns_limit_l_min -21
_diffrn_reflns_number 55391
_diffrn_reflns_point_group_measured_fraction_full 0.998
_diffrn_reflns_point_group_measured_fraction_max 0.999
_diffrn_reflns_theta_full 25.242
_diffrn_reflns_theta_max 26.371
_diffrn_reflns_theta_min 2.784
_exptl_absorpt_coefficient_mu 0.407
_exptl_absorpt_correction_T_max 1
_exptl_absorpt_correction_T_min 0.98597
_exptl_absorpt_correction_type multi-scan
_exptl_absorpt_process_details
;
        CrysAlisPro, Agilent Technologies,
        Version 1.171.36.28 (release 01-02-2013 CrysAlis171 .NET)
        (compiled Feb  1 2013,16:14:44)
        Empirical absorption correction using spherical harmonics,
 implemented in SCALE3 ABSPACK scaling algorithm.
;
_exptl_crystal_colour 'clear intense red'
_exptl_crystal_density_diffrn 1.071
_exptl_crystal_description prism
_exptl_crystal_F_000 1107
_exptl_crystal_size_max 0.2
_exptl_crystal_size_mid 0.15
_exptl_crystal_size_min 0.05
_platon_squeeze_details
;
All attempts to locate highly disordered solvent molecules failed. The 
electron density for these highly disordered solvent molecules had been 
removed with the SQUEEZE routine implemented in PLATON.

Based on magnetic measurements the oxidation state of all iron cations 
seems to be +3. From the squeeze electron count we suggest to remove the 
electron density of 6 poorly defined and diffuse oriented DEF 
(Diethylformamide) molecules from the unit cell and one chloride anion 
for charge neutrality reasons ((6 x 56) + (1 x 17) = 353 electrons). 

These values correspond well with the estimated "squeezed" electron density 
of 344 electrons. A volume of 322 A^3^ for one DEF molecule (Approximately 
46 A^3^ for each non-hydrogen atom) is acceptable for extremely loosely 
packed and disordered solvent molecules. 
;
_refine_diff_density_max 0.618
_refine_diff_density_min -0.605
_refine_diff_density_rms 0.073
_refine_ls_extinction_method none
_refine_ls_goodness_of_fit_ref 1.035
_refine_ls_hydrogen_treatment constr
_refine_ls_matrix_type full
_refine_ls_number_parameters 466
_refine_ls_number_reflns 13416
_refine_ls_number_restraints 0
_refine_ls_restrained_S_all 1.035
_refine_ls_R_factor_all 0.0817
_refine_ls_R_factor_gt 0.0541
_refine_ls_shift/su_max 0.001
_refine_ls_shift/su_mean 0.000
_refine_ls_structure_factor_coef Fsqd
_refine_ls_weighting_details 'w=1/[\s^2^(Fo^2^)+(0.0953P)^2^+1.1599P] where P=(Fo^2^+2Fc^2^)/3'
_refine_ls_weighting_scheme calc
_refine_ls_wR_factor_gt 0.1647
_refine_ls_wR_factor_ref 0.1772
_reflns_Friedel_coverage 0.000
_reflns_number_gt 9248
_reflns_number_total 13416
_reflns_threshold_expression 'I > 2\s(I)'
_cod_data_source_file c6dt00390g1.cif
_cod_data_source_block x1842sqfin
_cod_depositor_comments 'Adding full bibliography for 7038405.cif.'
_cod_original_cell_volume 3285.1(3)
_cod_database_code 7038405
_shelx_shelxl_version_number 2014/7
_shelx_space_group_comment
;
The symmetry employed for this shelxl refinement is uniquely defined
by the following loop, which should always be used as a source of
symmetry information in preference to the above space-group names.
They are only intended as comments.
;

loop_
_space_group_symop_operation_xyz
'x, y, z'
'-x, -y, -z'

loop_
_atom_site_label
_atom_site_type_symbol
_atom_site_fract_x
_atom_site_fract_y
_atom_site_fract_z
_atom_site_U_iso_or_equiv
_atom_site_adp_type
_atom_site_occupancy
_atom_site_site_symmetry_order
_atom_site_calc_flag
_atom_site_refinement_flags_posn
_atom_site_refinement_flags_adp
_atom_site_refinement_flags_occupancy
Fe1 Fe 0.95238(4) 0.90666(3) 0.76382(3) 0.02325(13) Uani 1 1 d . . .
Fe2 Fe 1.0000 1.0000 1.0000 0.02250(15) Uani 1 2 d S . P
O1 O 0.8557(2) 0.76652(14) 0.74657(15) 0.0358(6) Uani 1 1 d . . .
O2 O 0.98841(16) 0.87546(12) 0.86588(13) 0.0229(4) Uani 1 1 d . . .
O3 O 0.9648(2) 0.18597(16) 0.33587(15) 0.0429(6) Uani 1 1 d . . .
O4 O 1.1026(2) 0.14415(16) 0.37397(15) 0.0395(6) Uani 1 1 d . . .
O5 O 0.9226(2) 0.97608(15) 1.17434(16) 0.0424(6) Uani 1 1 d . . .
O6 O 0.89966(17) 0.91485(13) 1.02491(14) 0.0291(5) Uani 1 1 d . . .
O7 O 0.1585(2) 1.02434(15) 1.21044(15) 0.0392(6) Uani 1 1 d . . .
O8 O 0.13667(17) 0.97962(14) 1.06326(14) 0.0287(5) Uani 1 1 d . . .
C1 C 0.9236(3) 0.79240(19) 0.8194(2) 0.0247(6) Uani 1 1 d . . .
C2 C 0.9356(2) 0.72717(18) 0.85194(19) 0.0220(6) Uani 1 1 d . . .
C3 C 0.8574(3) 0.64241(19) 0.8150(2) 0.0262(7) Uani 1 1 d . . .
H3 H 0.7954 0.6246 0.7674 0.031 Uiso 1 1 calc R U .
C4 C 0.8706(2) 0.58424(19) 0.8482(2) 0.0248(6) Uani 1 1 d . . .
H4 H 0.8167 0.5272 0.8241 0.030 Uiso 1 1 calc R U .
C5 C 0.9617(2) 0.60870(18) 0.91606(19) 0.0204(6) Uani 1 1 d . . .
C6 C 1.0404(3) 0.69123(19) 0.9491(2) 0.0259(7) Uani 1 1 d . . .
H6 H 1.1049 0.7070 0.9934 0.031 Uiso 1 1 calc R U .
C7 C 1.0262(2) 0.75110(19) 0.9183(2) 0.0248(6) Uani 1 1 d . . .
H7 H 1.0796 0.8088 0.9433 0.030 Uiso 1 1 calc R U .
C8 C 0.9786(2) 0.55048(17) 0.95718(18) 0.0184(6) Uani 1 1 d . . .
C9 C 0.9963(2) 0.46444(17) 0.90726(19) 0.0181(6) Uani 1 1 d . . .
C10 C 0.9970(2) 0.42647(19) 0.8150(2) 0.0244(6) Uani 1 1 d . . .
H10 H 0.9818 0.4597 0.7858 0.029 Uiso 1 1 calc R U .
C11 C 1.0185(3) 0.3438(2) 0.7667(2) 0.0275(7) Uani 1 1 d . . .
C12 C 1.0409(3) 0.2942(2) 0.8113(2) 0.0300(7) Uani 1 1 d . . .
H12 H 1.0563 0.2369 0.7787 0.036 Uiso 1 1 calc R U .
C13 C 1.0406(2) 0.32692(19) 0.8986(2) 0.0255(7) Uani 1 1 d . . .
H13 H 1.0556 0.2919 0.9259 0.031 Uiso 1 1 calc R U .
C14 C 1.0184(2) 0.41289(18) 0.95099(19) 0.0193(6) Uani 1 1 d . . .
C15 C 1.0236(3) 0.3068(2) 0.6723(2) 0.0319(7) Uani 1 1 d . . .
C16 C 0.9518(3) 0.3128(2) 0.6087(2) 0.0403(9) Uani 1 1 d . . .
H16 H 0.8993 0.3428 0.6268 0.048 Uiso 1 1 calc R U .
C17 C 0.9555(3) 0.2758(2) 0.5201(2) 0.0435(9) Uani 1 1 d . . .
H17 H 0.9059 0.2807 0.4777 0.052 Uiso 1 1 calc R U .
C18 C 1.0316(3) 0.2313(2) 0.4924(2) 0.0355(8) Uani 1 1 d . . .
C19 C 1.1045(3) 0.2274(2) 0.5556(2) 0.0396(8) Uani 1 1 d . . .
H19 H 1.1584 0.1992 0.5381 0.048 Uiso 1 1 calc R U .
C20 C 1.1000(3) 0.2638(2) 0.6437(2) 0.0367(8) Uani 1 1 d . . .
H20 H 1.1503 0.2594 0.6861 0.044 Uiso 1 1 calc R U .
C21 C 1.0324(3) 0.1852(2) 0.3950(2) 0.0356(8) Uani 1 1 d . . .
C22 C 0.8811(3) 0.91319(19) 1.0919(2) 0.0271(7) Uani 1 1 d . . .
C23 C 0.7995(2) 0.82789(19) 1.0725(2) 0.0246(6) Uani 1 1 d . . .
C24 C 0.7782(3) 0.8193(2) 1.1437(2) 0.0307(7) Uani 1 1 d . . .
H24 H 0.8137 0.8681 1.2053 0.037 Uiso 1 1 calc R U .
C25 C 0.7046(3) 0.7386(2) 1.1244(2) 0.0317(7) Uani 1 1 d . . .
H25 H 0.6904 0.7327 1.1732 0.038 Uiso 1 1 calc R U .
C26 C 0.6523(2) 0.66737(19) 1.0354(2) 0.0266(7) Uani 1 1 d . . .
C27 C 0.6737(3) 0.6767(2) 0.9653(2) 0.0352(8) Uani 1 1 d . . .
H27 H 0.6383 0.6277 0.9039 0.042 Uiso 1 1 calc R U .
C28 C 0.7462(3) 0.7566(2) 0.9832(2) 0.0336(8) Uani 1 1 d . . .
H28 H 0.7593 0.7624 0.9340 0.040 Uiso 1 1 calc R U .
C29 C 0.5733(2) 0.5808(2) 1.0160(2) 0.0295(7) Uani 1 1 d . . .
C30 C 0.4744(2) 0.58509(19) 1.0302(2) 0.0284(7) Uani 1 1 d . . .
C31 C 0.4423(2) 0.6672(2) 1.0572(2) 0.0307(7) Uani 1 1 d . . .
H31 H 0.4901 0.7211 1.0660 0.037 Uiso 1 1 calc R U .
C32 C 0.3461(3) 0.6720(2) 1.0710(2) 0.0306(7) Uani 1 1 d . . .
C33 C 0.2742(3) 0.5910(2) 1.0576(2) 0.0344(8) Uani 1 1 d . . .
H33 H 0.2075 0.5940 1.0688 0.041 Uiso 1 1 calc R U .
C34 C 0.2992(2) 0.5101(2) 1.0292(2) 0.0325(8) Uani 1 1 d . . .
H34 H 0.2488 0.4568 1.0190 0.039 Uiso 1 1 calc R U .
C35 C 0.3999(2) 0.50287(19) 1.0143(2) 0.0292(7) Uani 1 1 d . . .
C36 C 0.3117(2) 0.75700(19) 1.0947(2) 0.0290(7) Uani 1 1 d . . .
C37 C 0.2549(3) 0.7871(2) 1.1575(2) 0.0299(7) Uani 1 1 d . . .
H37 H 0.2430 0.7563 1.1899 0.036 Uiso 1 1 calc R U .
C38 C 0.2157(3) 0.8612(2) 1.1733(2) 0.0321(7) Uani 1 1 d . . .
H38 H 0.1798 0.8827 1.2184 0.039 Uiso 1 1 calc R U .
C39 C 0.2280(2) 0.90500(19) 1.1243(2) 0.0270(7) Uani 1 1 d . . .
C40 C 0.2862(3) 0.8760(2) 1.0623(2) 0.0320(7) Uani 1 1 d . . .
H40 H 0.2963 0.9058 1.0288 0.038 Uiso 1 1 calc R U .
C41 C 0.3296(3) 0.8042(2) 1.0490(2) 0.0325(7) Uani 1 1 d . . .
H41 H 0.3719 0.7869 1.0085 0.039 Uiso 1 1 calc R U .
C42 C 0.1702(3) 0.97546(19) 1.1329(2) 0.0275(7) Uani 1 1 d . . .

loop_
_atom_site_aniso_label
_atom_site_aniso_U_11
_atom_site_aniso_U_22
_atom_site_aniso_U_33
_atom_site_aniso_U_23
_atom_site_aniso_U_13
_atom_site_aniso_U_12
Fe1 0.0375(3) 0.0160(2) 0.0214(2) 0.01096(17) 0.01255(19) 0.01228(18)
Fe2 0.0306(3) 0.0167(3) 0.0260(3) 0.0129(3) 0.0136(3) 0.0099(2)
O1 0.0554(15) 0.0234(11) 0.0307(12) 0.0175(10) 0.0056(11) 0.0129(11)
O2 0.0355(12) 0.0168(9) 0.0242(10) 0.0136(9) 0.0140(9) 0.0116(9)
O3 0.0576(17) 0.0458(14) 0.0287(13) 0.0176(11) 0.0178(12) 0.0240(13)
O4 0.0623(17) 0.0400(13) 0.0285(12) 0.0187(11) 0.0245(12) 0.0294(13)
O5 0.0575(16) 0.0265(12) 0.0403(14) 0.0187(11) 0.0184(12) -0.0014(11)
O6 0.0383(13) 0.0190(10) 0.0368(12) 0.0163(10) 0.0218(10) 0.0081(9)
O7 0.0633(17) 0.0362(12) 0.0294(12) 0.0169(11) 0.0194(12) 0.0355(12)
O8 0.0363(13) 0.0281(11) 0.0324(12) 0.0195(10) 0.0145(10) 0.0178(10)
C1 0.0363(18) 0.0208(14) 0.0242(15) 0.0132(13) 0.0146(14) 0.0145(13)
C2 0.0344(17) 0.0150(13) 0.0206(14) 0.0100(12) 0.0116(13) 0.0112(12)
C3 0.0330(17) 0.0224(14) 0.0271(16) 0.0156(13) 0.0068(14) 0.0113(13)
C4 0.0324(17) 0.0183(13) 0.0250(15) 0.0119(12) 0.0095(13) 0.0074(13)
C5 0.0325(16) 0.0171(13) 0.0227(14) 0.0131(12) 0.0169(13) 0.0157(12)
C6 0.0300(17) 0.0204(14) 0.0294(16) 0.0151(13) 0.0065(13) 0.0084(13)
C7 0.0331(17) 0.0165(13) 0.0271(16) 0.0127(12) 0.0091(13) 0.0079(12)
C8 0.0226(14) 0.0153(12) 0.0235(14) 0.0131(12) 0.0104(12) 0.0074(11)
C9 0.0210(15) 0.0175(13) 0.0234(14) 0.0130(12) 0.0128(12) 0.0093(11)
C10 0.0326(17) 0.0235(14) 0.0257(15) 0.0161(13) 0.0137(13) 0.0131(13)
C11 0.0395(19) 0.0254(15) 0.0255(16) 0.0144(13) 0.0167(14) 0.0171(14)
C12 0.047(2) 0.0227(15) 0.0287(16) 0.0140(13) 0.0189(15) 0.0215(14)
C13 0.0361(18) 0.0206(14) 0.0286(16) 0.0155(13) 0.0148(14) 0.0148(13)
C14 0.0233(15) 0.0154(12) 0.0256(15) 0.0128(12) 0.0124(12) 0.0090(11)
C15 0.051(2) 0.0271(15) 0.0258(16) 0.0149(14) 0.0187(15) 0.0189(15)
C16 0.058(2) 0.0450(19) 0.0308(18) 0.0202(16) 0.0225(17) 0.0345(18)
C17 0.063(3) 0.049(2) 0.0316(18) 0.0232(17) 0.0215(18) 0.034(2)
C18 0.054(2) 0.0315(17) 0.0264(17) 0.0144(14) 0.0201(16) 0.0198(16)
C19 0.054(2) 0.0421(19) 0.0323(18) 0.0181(16) 0.0237(17) 0.0291(18)
C20 0.051(2) 0.0407(18) 0.0283(17) 0.0186(15) 0.0185(16) 0.0274(17)
C21 0.054(2) 0.0280(16) 0.0282(17) 0.0136(14) 0.0193(17) 0.0162(16)
C22 0.0322(17) 0.0181(14) 0.0386(19) 0.0173(14) 0.0168(15) 0.0112(13)
C23 0.0265(16) 0.0186(14) 0.0404(18) 0.0193(14) 0.0194(14) 0.0116(12)
C24 0.0325(18) 0.0236(15) 0.0372(18) 0.0185(14) 0.0078(15) 0.0056(13)
C25 0.0339(18) 0.0308(16) 0.048(2) 0.0296(16) 0.0199(16) 0.0127(14)
C26 0.0248(16) 0.0178(14) 0.0465(19) 0.0190(14) 0.0184(15) 0.0125(12)
C27 0.041(2) 0.0184(14) 0.042(2) 0.0116(14) 0.0190(16) 0.0059(14)
C28 0.044(2) 0.0217(15) 0.0391(19) 0.0150(14) 0.0242(16) 0.0098(14)
C29 0.0246(16) 0.0213(14) 0.051(2) 0.0222(15) 0.0173(15) 0.0111(13)
C30 0.0241(16) 0.0199(14) 0.051(2) 0.0220(15) 0.0178(15) 0.0119(12)
C31 0.0252(16) 0.0201(14) 0.055(2) 0.0227(15) 0.0166(15) 0.0102(13)
C32 0.0306(17) 0.0206(14) 0.049(2) 0.0210(15) 0.0155(15) 0.0135(13)
C33 0.0263(17) 0.0260(16) 0.061(2) 0.0255(16) 0.0209(16) 0.0144(14)
C34 0.0248(16) 0.0235(15) 0.057(2) 0.0229(16) 0.0202(16) 0.0112(13)
C35 0.0261(16) 0.0199(14) 0.052(2) 0.0215(15) 0.0201(15) 0.0129(13)
C36 0.0259(16) 0.0204(14) 0.0423(19) 0.0158(14) 0.0111(14) 0.0113(13)
C37 0.0373(19) 0.0268(15) 0.0359(18) 0.0204(14) 0.0136(15) 0.0182(14)
C38 0.043(2) 0.0297(16) 0.0332(17) 0.0181(14) 0.0185(15) 0.0216(15)
C39 0.0295(17) 0.0200(14) 0.0297(16) 0.0111(13) 0.0075(14) 0.0107(13)
C40 0.0351(18) 0.0237(15) 0.045(2) 0.0201(15) 0.0169(16) 0.0134(14)
C41 0.0302(17) 0.0235(15) 0.051(2) 0.0201(15) 0.0208(16) 0.0150(14)
C42 0.0322(17) 0.0211(14) 0.0337(18) 0.0146(14) 0.0121(14) 0.0150(13)

loop_
_atom_type_symbol
_atom_type_description
_atom_type_scat_dispersion_real
_atom_type_scat_dispersion_imag
_atom_type_scat_source
Fe Fe 0.3463 0.8444 'International Tables Vol C Tables 4.2.6.8 and 6.1.1.4'
O O 0.0106 0.0060 'International Tables Vol C Tables 4.2.6.8 and 6.1.1.4'
N N 0.0061 0.0033 'International Tables Vol C Tables 4.2.6.8 and 6.1.1.4'
C C 0.0033 0.0016 'International Tables Vol C Tables 4.2.6.8 and 6.1.1.4'
H H 0.0000 0.0000 'International Tables Vol C Tables 4.2.6.8 and 6.1.1.4'
Cl Cl 0.1484 0.1585 'International Tables Vol C Tables 4.2.6.8 and 6.1.1.4'

loop_
_geom_angle_atom_site_label_1
_geom_angle_atom_site_label_2
_geom_angle_atom_site_label_3
_geom_angle
_geom_angle_site_symmetry_1
_geom_angle_site_symmetry_3
O5 Fe1 O7 94.98(10) 2_777 2_677
O5 Fe1 O4 110.64(10) 2_777 2_766
O7 Fe1 O4 91.45(9) 2_677 2_766
O5 Fe1 O2 95.14(9) 2_777 .
O7 Fe1 O2 107.04(8) 2_677 .
O4 Fe1 O2 146.93(8) 2_766 .
O5 Fe1 O3 94.09(10) 2_777 2_766
O7 Fe1 O3 151.26(9) 2_677 2_766
O4 Fe1 O3 59.86(9) 2_766 2_766
O2 Fe1 O3 99.21(8) . 2_766
O5 Fe1 O1 153.19(9) 2_777 .
O7 Fe1 O1 98.13(9) 2_677 .
O4 Fe1 O1 92.35(9) 2_766 .
O2 Fe1 O1 58.65(7) . .
O3 Fe1 O1 85.51(9) 2_766 .
O6 Fe2 O6 180.00(10) . 2_777
O6 Fe2 O8 88.27(8) . 2_677
O6 Fe2 O8 91.73(8) 2_777 2_677
O6 Fe2 O8 91.73(8) . 1_655
O6 Fe2 O8 88.27(8) 2_777 1_655
O8 Fe2 O8 180.0 2_677 1_655
O6 Fe2 O2 90.31(7) . 2_777
O6 Fe2 O2 89.69(7) 2_777 2_777
O8 Fe2 O2 89.46(8) 2_677 2_777
O8 Fe2 O2 90.54(8) 1_655 2_777
O6 Fe2 O2 89.68(7) . .
O6 Fe2 O2 90.31(7) 2_777 .
O8 Fe2 O2 90.55(8) 2_677 .
O8 Fe2 O2 89.45(8) 1_655 .
O2 Fe2 O2 180.0 2_777 .
C1 O1 Fe1 84.39(17) . .
C1 O2 Fe1 95.65(16) . .
C1 O2 Fe2 131.41(18) . .
Fe1 O2 Fe2 108.52(8) . .
C21 O3 Fe1 83.6(2) . 2_766
C21 O4 Fe1 95.2(2) . 2_766
C22 O5 Fe1 131.2(2) . 2_777
C22 O6 Fe2 138.4(2) . .
C42 O7 Fe1 125.6(2) . 2_677
C42 O8 Fe2 138.1(2) . 1_455
O1 C1 O2 120.1(2) . .
O1 C1 C2 121.5(3) . .
O2 C1 C2 118.4(3) . .
C7 C2 C3 120.0(2) . .
C7 C2 C1 118.6(3) . .
C3 C2 C1 121.3(3) . .
C4 C3 C2 119.6(3) . .
C5 C4 C3 120.5(3) . .
C4 C5 C6 119.0(2) . .
C4 C5 C8 122.9(2) . .
C6 C5 C8 118.1(3) . .
C5 C6 C7 120.8(3) . .
C2 C7 C6 120.0(3) . .
C9 C8 C14 120.6(2) . 2_767
C9 C8 C5 121.1(2) . .
C14 C8 C5 118.2(2) 2_767 .
C8 C9 C10 122.2(2) . .
C8 C9 C14 119.4(2) . .
C10 C9 C14 118.4(2) . .
C11 C10 C9 122.5(3) . .
C10 C11 C12 118.3(3) . .
C10 C11 C15 122.3(3) . .
C12 C11 C15 119.4(3) . .
C13 C12 C11 121.5(3) . .
C12 C13 C14 121.7(3) . .
C8 C14 C13 122.4(2) 2_767 .
C8 C14 C9 119.9(2) 2_767 .
C13 C14 C9 117.6(2) . .
C20 C15 C16 117.8(3) . .
C20 C15 C11 120.7(3) . .
C16 C15 C11 121.5(3) . .
C17 C16 C15 121.0(3) . .
C16 C17 C18 120.3(3) . .
C19 C18 C17 118.9(3) . .
C19 C18 C21 120.1(3) . .
C17 C18 C21 121.0(3) . .
C20 C19 C18 120.6(3) . .
C19 C20 C15 121.4(3) . .
O3 C21 O4 121.2(3) . .
O3 C21 C18 121.0(3) . .
O4 C21 C18 117.8(3) . .
O6 C22 O5 126.6(3) . .
O6 C22 C23 117.2(3) . .
O5 C22 C23 116.2(3) . .
C28 C23 C24 119.4(3) . .
C28 C23 C22 120.2(3) . .
C24 C23 C22 120.4(3) . .
C23 C24 C25 119.6(3) . .
C26 C25 C24 120.9(3) . .
C27 C26 C25 119.0(3) . .
C27 C26 C29 120.8(3) . .
C25 C26 C29 120.1(3) . .
C26 C27 C28 120.9(3) . .
C23 C28 C27 120.2(3) . .
C30 C29 C35 120.5(3) . 2_667
C30 C29 C26 119.4(3) . .
C35 C29 C26 120.0(3) 2_667 .
C29 C30 C31 122.4(3) . .
C29 C30 C35 119.4(3) . .
C31 C30 C35 118.1(3) . .
C32 C31 C30 122.8(3) . .
C31 C32 C33 118.6(3) . .
C31 C32 C36 122.1(3) . .
C33 C32 C36 119.3(3) . .
C34 C33 C32 121.1(3) . .
C33 C34 C35 121.6(3) . .
C29 C35 C34 122.3(3) 2_667 .
C29 C35 C30 120.0(3) 2_667 .
C34 C35 C30 117.7(3) . .
C37 C36 C41 118.7(3) . .
C37 C36 C32 121.0(3) . .
C41 C36 C32 120.1(3) . .
C38 C37 C36 120.5(3) . .
C37 C38 C39 121.1(3) . .
C38 C39 C40 118.5(3) . .
C38 C39 C42 119.5(3) . .
C40 C39 C42 121.8(3) . .
C41 C40 C39 120.6(3) . .
C40 C41 C36 120.4(3) . .
O8 C42 O7 126.1(3) . .
O8 C42 C39 118.2(3) . .
O7 C42 C39 115.7(3) . .

loop_
_geom_bond_atom_site_label_1
_geom_bond_atom_site_label_2
_geom_bond_distance
_geom_bond_site_symmetry_2
Fe1 O5 2.026(2) 2_777
Fe1 O7 2.031(2) 2_677
Fe1 O4 2.059(2) 2_766
Fe1 O2 2.0920(18) .
Fe1 O3 2.325(2) 2_766
Fe1 O1 2.360(2) .
Fe2 O6 2.0536(19) .
Fe2 O6 2.0536(19) 2_777
Fe2 O8 2.138(2) 2_677
Fe2 O8 2.138(2) 1_655
Fe2 O2 2.2408(19) 2_777
Fe2 O2 2.2408(19) .
O1 C1 1.249(4) .
O2 C1 1.283(3) .
O3 C21 1.254(4) .
O3 Fe1 2.325(2) 2_766
O4 C21 1.270(4) .
O4 Fe1 2.059(2) 2_766
O5 C22 1.252(4) .
O5 Fe1 2.026(2) 2_777
O6 C22 1.248(4) .
O7 C42 1.260(4) .
O7 Fe1 2.031(2) 2_677
O8 C42 1.259(4) .
O8 Fe2 2.138(2) 1_455
C1 C2 1.489(4) .
C2 C7 1.366(4) .
C2 C3 1.395(4) .
C3 C4 1.387(4) .
C4 C5 1.381(4) .
C5 C6 1.385(4) .
C5 C8 1.501(3) .
C6 C7 1.386(4) .
C8 C9 1.393(4) .
C8 C14 1.404(4) 2_767
C9 C10 1.420(4) .
C9 C14 1.447(4) .
C10 C11 1.369(4) .
C11 C12 1.430(4) .
C11 C15 1.475(4) .
C12 C13 1.349(4) .
C13 C14 1.428(4) .
C14 C8 1.404(4) 2_767
C15 C20 1.385(5) .
C15 C16 1.391(5) .
C16 C17 1.376(5) .
C17 C18 1.392(5) .
C18 C19 1.375(5) .
C18 C21 1.496(4) .
C19 C20 1.373(4) .
C22 C23 1.505(4) .
C23 C28 1.384(4) .
C23 C24 1.388(4) .
C24 C25 1.393(4) .
C25 C26 1.378(5) .
C26 C27 1.374(4) .
C26 C29 1.504(4) .
C27 C28 1.386(4) .
C29 C30 1.395(4) .
C29 C35 1.403(4) 2_667
C30 C31 1.421(4) .
C30 C35 1.442(4) .
C31 C32 1.358(4) .
C32 C33 1.427(4) .
C32 C36 1.487(4) .
C33 C34 1.352(4) .
C34 C35 1.430(4) .
C35 C29 1.403(4) 2_667
C36 C37 1.389(4) .
C36 C41 1.397(4) .
C37 C38 1.377(4) .
C38 C39 1.389(4) .
C39 C40 1.392(4) .
C39 C42 1.502(4) .
C40 C41 1.383(4) .

loop_
_platon_squeeze_void_nr
_platon_squeeze_void_average_x
_platon_squeeze_void_average_y
_platon_squeeze_void_average_z
_platon_squeeze_void_volume
_platon_squeeze_void_count_electrons
_platon_squeeze_void_content
1 -0.035 0.024 0.458 1978 344 ' 6 DEF, 1 Cl^-^ '
